data_7028966
loop_
_publ_author_name
'Delgado-Rebollo, Manuela'
'Canseco-Gonzalez, Daniel'
'Hollering, Manuela'
'Mueller-Bunz, Helge'
'Albrecht, Martin'

_publ_section_title
;
 Synthesis and catalytic alcohol oxidation and ketone transfer
 hydrogenation activity of donor-functionalized mesoionic triazolylidene
 ruthenium(ii) complexes.
;
_journal_issue 11
_journal_name_full 'Dalton transactions (Cambridge, England : 2003)'
_journal_page_first 4462
_journal_page_last 4473
_journal_paper_doi 10.1039/c3dt53052c
_journal_volume 43
_journal_year 2014
_chemical_formula_moiety 'C22 H29 Cl2 N3 Ru'
_chemical_formula_sum 'C22 H29 Cl2 N3 Ru'
_chemical_formula_weight 507.45
_chemical_name_systematic
; 
 ? 
;
_space_group_IT_number 2
_symmetry_cell_setting triclinic
_symmetry_space_group_name_Hall '-P 1'
_symmetry_space_group_name_H-M 'P -1'
_atom_sites_solution_hydrogens geom
_atom_sites_solution_primary direct
_atom_sites_solution_secondary difmap
_audit_creation_method SHELXL-97
_cell_angle_alpha 82.000(2)
_cell_angle_beta 87.781(2)
_cell_angle_gamma 86.692(2)
_cell_formula_units_Z 4
_cell_length_a 12.2789(2)
_cell_length_b 12.7985(3)
_cell_length_c 14.8101(5)
_cell_measurement_reflns_used 17520
_cell_measurement_temperature 100(2)
_cell_measurement_theta_max 29.5244
_cell_measurement_theta_min 2.7735
_cell_volume 2299.83(10)
_computing_cell_refinement
; 
CrysAlisPro, Agilent Technologies, 
Version 1.171.36.20 (release 27-06-2012 CrysAlis171 .NET) 
(compiled Jul 11 2012,15:38:31) 
;
_computing_data_collection
; 
CrysAlisPro, Agilent Technologies, 
Version 1.171.36.20 (release 27-06-2012 CrysAlis171 .NET) 
(compiled Jul 11 2012,15:38:31) 
;
_computing_data_reduction
; 
CrysAlisPro, Agilent Technologies, 
Version 1.171.36.20 (release 27-06-2012 CrysAlis171 .NET) 
(compiled Jul 11 2012,15:38:31) 
;
_computing_structure_refinement 'SHELXL-97 (Sheldrick, 2008)'
_computing_structure_solution 'SHELXS-97 (Sheldrick, 2008)'
_diffrn_ambient_temperature 100(2)
_diffrn_detector_area_resol_mean 10.3196
_diffrn_measured_fraction_theta_full 0.994
_diffrn_measured_fraction_theta_max 0.877
_diffrn_measurement_device_type 'SuperNova, Dual, Cu at zero, Atlas'
_diffrn_measurement_method '\w scans'
_diffrn_radiation_monochromator mirror
_diffrn_radiation_source 'SuperNova (Mo) X-ray Source'
_diffrn_radiation_type MoK\a
_diffrn_radiation_wavelength 0.71073
_diffrn_reflns_av_R_equivalents 0.0318
_diffrn_reflns_av_sigmaI/netI 0.0283
_diffrn_reflns_limit_h_max 16
_diffrn_reflns_limit_h_min -16
_diffrn_reflns_limit_k_max 16
_diffrn_reflns_limit_k_min -17
_diffrn_reflns_limit_l_max 18
_diffrn_reflns_limit_l_min -20
_diffrn_reflns_number 42281
_diffrn_reflns_theta_full 27.00
_diffrn_reflns_theta_max 29.59
_diffrn_reflns_theta_min 2.78
_exptl_absorpt_coefficient_mu 0.926
_exptl_absorpt_correction_T_max 0.971
_exptl_absorpt_correction_T_min 0.873
_exptl_absorpt_correction_type analytical
_exptl_absorpt_process_details
; 
CrysAlisPro, Agilent Technologies, 
Version 1.171.36.20 (release 27-06-2012 CrysAlis171 .NET) 
(compiled Jul 11 2012,15:38:31) 
Analytical numeric absorption correction using a multifaceted crystal 
model based on expressions derived by R.C. Clark & J.S. Reid. 
(Clark, R. C. & Reid, J. S. (1995). Acta Cryst. A51, 887-897) 
;
_exptl_crystal_colour orange
_exptl_crystal_density_diffrn 1.466
_exptl_crystal_density_method 'not measured'
_exptl_crystal_description plate
_exptl_crystal_F_000 1040
_exptl_crystal_size_max 0.1970
_exptl_crystal_size_mid 0.1297
_exptl_crystal_size_min 0.0337
_refine_diff_density_max 0.585
_refine_diff_density_min -0.608
_refine_diff_density_rms 0.073
_refine_ls_extinction_method none
_refine_ls_goodness_of_fit_ref 1.045
_refine_ls_hydrogen_treatment constr
_refine_ls_matrix_type full
_refine_ls_number_parameters 519
_refine_ls_number_reflns 11333
_refine_ls_number_restraints 0
_refine_ls_restrained_S_all 1.045
_refine_ls_R_factor_all 0.0307
_refine_ls_R_factor_gt 0.0256
_refine_ls_shift/su_max 0.002
_refine_ls_shift/su_mean 0.000
_refine_ls_structure_factor_coef Fsqd
_refine_ls_weighting_details 'calc w=1/[\s^2^(Fo^2^)+(0.0188P)^2^+2.0350P] where P=(Fo^2^+2Fc^2^)/3'
_refine_ls_weighting_scheme calc
_refine_ls_wR_factor_gt 0.0555
_refine_ls_wR_factor_ref 0.0580
_reflns_number_gt 10158
_reflns_number_total 11333
_reflns_threshold_expression I>2\s(I)
_cod_data_source_file c3dt53052c.txt
_cod_data_source_block alb176(2f)
_cod_database_code 7028966

loop_
_symmetry_equiv_pos_as_xyz
'x, y, z'
'-x, -y, -z'

loop_
_atom_site_label
_atom_site_type_symbol
_atom_site_fract_x
_atom_site_fract_y
_atom_site_fract_z
_atom_site_U_iso_or_equiv
_atom_site_adp_type
_atom_site_occupancy
_atom_site_symmetry_multiplicity
_atom_site_calc_flag
_atom_site_refinement_flags
Ru1 Ru 0.961607(11) 0.244299(10) 0.327027(9) 0.01146(4) Uani 1 1 d .
Cl1 Cl 1.09364(3) 0.11997(3) 0.40520(3) 0.01634(9) Uani 1 1 d .
Cl2 Cl 1.06808(3) 0.23175(3) 0.18703(3) 0.01750(9) Uani 1 1 d .
C1 C 0.88585(14) 0.11155(14) 0.30421(12) 0.0135(3) Uani 1 1 d .
C2 C 0.87498(14) 0.01557(14) 0.35952(12) 0.0141(3) Uani 1 1 d .
H2 H 0.9067 -0.0053 0.4172 0.017 Uiso 1 1 calc R
N1 N 0.82618(12) 0.09906(11) 0.23051(10) 0.0142(3) Uani 1 1 d .
C3 C 0.80443(16) 0.17514(15) 0.14930(13) 0.0195(4) Uani 1 1 d .
H3A H 0.7931 0.1372 0.0976 0.029 Uiso 1 1 calc R
H3B H 0.8668 0.2198 0.1354 0.029 Uiso 1 1 calc R
H3C H 0.7388 0.2194 0.1605 0.029 Uiso 1 1 calc R
N2 N 0.77965(12) 0.00675(12) 0.23583(10) 0.0153(3) Uani 1 1 d .
N3 N 0.81060(12) -0.04299(11) 0.31606(10) 0.0143(3) Uani 1 1 d .
C4 C 0.77045(14) -0.14656(14) 0.34597(12) 0.0152(3) Uani 1 1 d .
C5 C 0.81192(15) -0.23074(14) 0.30240(13) 0.0180(4) Uani 1 1 d .
C10 C 0.89748(17) -0.21615(16) 0.22651(15) 0.0250(4) Uani 1 1 d .
H10A H 0.9297 -0.2853 0.2156 0.037 Uiso 1 1 calc R
H10B H 0.9546 -0.1730 0.2438 0.037 Uiso 1 1 calc R
H10C H 0.8637 -0.1807 0.1707 0.037 Uiso 1 1 calc R
C6 C 0.77003(16) -0.32935(15) 0.33083(14) 0.0234(4) Uani 1 1 d .
H6 H 0.7986 -0.3887 0.3039 0.028 Uiso 1 1 calc R
C7 C 0.68739(16) -0.34290(16) 0.39772(15) 0.0248(4) Uani 1 1 d .
C11 C 0.6424(2) -0.45039(18) 0.4265(2) 0.0415(6) Uani 1 1 d .
H11A H 0.6968 -0.4964 0.4616 0.062 Uiso 1 1 calc R
H11B H 0.6253 -0.4815 0.3722 0.062 Uiso 1 1 calc R
H11C H 0.5759 -0.4429 0.4644 0.062 Uiso 1 1 calc R
C8 C 0.64777(16) -0.25582(16) 0.43854(14) 0.0225(4) Uani 1 1 d .
H8 H 0.5909 -0.2645 0.4838 0.027 Uiso 1 1 calc R
C9 C 0.68952(14) -0.15621(15) 0.41459(12) 0.0169(4) Uani 1 1 d .
C12 C 0.65048(16) -0.06552(16) 0.46418(14) 0.0226(4) Uani 1 1 d .
H12A H 0.7012 -0.0589 0.5123 0.034 Uiso 1 1 calc R
H12B H 0.5777 -0.0786 0.4914 0.034 Uiso 1 1 calc R
H12C H 0.6471 0.0000 0.4211 0.034 Uiso 1 1 calc R
C13 C 0.91314(15) 0.30412(14) 0.45515(13) 0.0175(4) Uani 1 1 d .
C19 C 0.92436(18) 0.25370(15) 0.55308(13) 0.0236(4) Uani 1 1 d .
H19 H 1.0015 0.2252 0.5608 0.028 Uiso 1 1 calc R
C20 C 0.90387(19) 0.34091(17) 0.61414(14) 0.0287(5) Uani 1 1 d .
H20A H 0.9598 0.3930 0.6005 0.043 Uiso 1 1 calc R
H20B H 0.9072 0.3097 0.6783 0.043 Uiso 1 1 calc R
H20C H 0.8316 0.3757 0.6026 0.043 Uiso 1 1 calc R
C21 C 0.8500(2) 0.16288(17) 0.58093(15) 0.0349(5) Uani 1 1 d .
H21A H 0.7737 0.1902 0.5806 0.052 Uiso 1 1 calc R
H21B H 0.8675 0.1286 0.6424 0.052 Uiso 1 1 calc R
H21C H 0.8608 0.1114 0.5378 0.052 Uiso 1 1 calc R
C14 C 0.99918(15) 0.36632(14) 0.41258(13) 0.0177(4) Uani 1 1 d .
H14 H 1.0615 0.3744 0.4465 0.021 Uiso 1 1 calc R
C15 C 0.99369(14) 0.41527(14) 0.32255(13) 0.0165(4) Uani 1 1 d .
H15 H 1.0521 0.4557 0.2959 0.020 Uiso 1 1 calc R
C16 C 0.90026(15) 0.40479(14) 0.27014(13) 0.0160(3) Uani 1 1 d .
C22 C 0.89523(17) 0.45333(15) 0.17186(13) 0.0234(4) Uani 1 1 d .
H22A H 0.8263 0.4373 0.1469 0.035 Uiso 1 1 calc R
H22B H 0.9565 0.4243 0.1370 0.035 Uiso 1 1 calc R
H22C H 0.8997 0.5301 0.1675 0.035 Uiso 1 1 calc R
C17 C 0.81301(14) 0.34731(14) 0.31240(13) 0.0167(4) Uani 1 1 d .
H17 H 0.7491 0.3423 0.2794 0.020 Uiso 1 1 calc R
C18 C 0.81991(15) 0.29682(14) 0.40407(13) 0.0179(4) Uani 1 1 d .
H18 H 0.7609 0.2576 0.4313 0.021 Uiso 1 1 calc R
Ru2 Ru 0.470883(11) 0.246931(11) 0.157829(9) 0.01231(4) Uani 1 1 d .
Cl3 Cl 0.59897(3) 0.37135(3) 0.08513(3) 0.01761(9) Uani 1 1 d .
Cl4 Cl 0.56079(4) 0.24912(4) 0.30102(3) 0.01956(9) Uani 1 1 d .
C23 C 0.38279(14) 0.37925(14) 0.18856(12) 0.0144(3) Uani 1 1 d .
C24 C 0.37469(14) 0.48129(14) 0.14174(12) 0.0152(3) Uani 1 1 d .
H24 H 0.4120 0.5061 0.0862 0.018 Uiso 1 1 calc R
N4 N 0.31374(12) 0.38721(11) 0.26238(10) 0.0141(3) Uani 1 1 d .
C25 C 0.28421(15) 0.30434(15) 0.33582(13) 0.0195(4) Uani 1 1 d .
H25A H 0.2638 0.3359 0.3911 0.029 Uiso 1 1 calc R
H25B H 0.3466 0.2537 0.3480 0.029 Uiso 1 1 calc R
H25C H 0.2224 0.2677 0.3177 0.029 Uiso 1 1 calc R
N5 N 0.26489(12) 0.48260(12) 0.26534(10) 0.0166(3) Uani 1 1 d .
N6 N 0.30382(12) 0.53869(11) 0.18995(10) 0.0154(3) Uani 1 1 d .
C26 C 0.26444(14) 0.64751(14) 0.16832(12) 0.0160(3) Uani 1 1 d .
C27 C 0.18191(15) 0.67001(15) 0.10603(13) 0.0178(4) Uani 1 1 d .
C32 C 0.13847(16) 0.58535(16) 0.05861(14) 0.0241(4) Uani 1 1 d .
H32A H 0.1908 0.5679 0.0106 0.036 Uiso 1 1 calc R
H32B H 0.0687 0.6108 0.0314 0.036 Uiso 1 1 calc R
H32C H 0.1276 0.5221 0.1029 0.036 Uiso 1 1 calc R
C28 C 0.14209(16) 0.77483(15) 0.08809(13) 0.0212(4) Uani 1 1 d .
H28 H 0.0849 0.7926 0.0464 0.025 Uiso 1 1 calc R
C29 C 0.18409(16) 0.85396(15) 0.12975(15) 0.0249(4) Uani 1 1 d .
C33 C 0.1391(2) 0.96671(17) 0.1095(2) 0.0407(6) Uani 1 1 d .
H33A H 0.1243 0.9957 0.1669 0.061 Uiso 1 1 calc R
H33B H 0.0713 0.9686 0.0764 0.061 Uiso 1 1 calc R
H33C H 0.1925 1.0090 0.0721 0.061 Uiso 1 1 calc R
C30 C 0.26751(16) 0.82718(15) 0.19103(15) 0.0242(4) Uani 1 1 d .
H30 H 0.2972 0.8813 0.2188 0.029 Uiso 1 1 calc R
C31 C 0.30899(15) 0.72342(15) 0.21296(13) 0.0191(4) Uani 1 1 d .
C34 C 0.39437(17) 0.69285(16) 0.28349(14) 0.0252(4) Uani 1 1 d .
H34A H 0.3617 0.6514 0.3373 0.038 Uiso 1 1 calc R
H34B H 0.4231 0.7568 0.3010 0.038 Uiso 1 1 calc R
H34C H 0.4539 0.6505 0.2580 0.038 Uiso 1 1 calc R
C35 C 0.42178(14) 0.20370(14) 0.02767(12) 0.0157(3) Uani 1 1 d .
C41 C 0.41697(16) 0.26627(15) -0.06703(13) 0.0194(4) Uani 1 1 d .
H41 H 0.4881 0.3002 -0.0809 0.023 Uiso 1 1 calc R
C42 C 0.40523(17) 0.18768(16) -0.13510(14) 0.0242(4) Uani 1 1 d .
H42A H 0.4697 0.1386 -0.1332 0.036 Uiso 1 1 calc R
H42B H 0.3987 0.2263 -0.1968 0.036 Uiso 1 1 calc R
H42C H 0.3398 0.1479 -0.1187 0.036 Uiso 1 1 calc R
C43 C 0.32626(19) 0.35264(16) -0.07748(15) 0.0298(5) Uani 1 1 d .
H43A H 0.2553 0.3206 -0.0704 0.045 Uiso 1 1 calc R
H43B H 0.3327 0.3941 -0.1381 0.045 Uiso 1 1 calc R
H43C H 0.3322 0.3990 -0.0307 0.045 Uiso 1 1 calc R
C36 C 0.52003(15) 0.14337(14) 0.05472(13) 0.0174(4) Uani 1 1 d .
H36 H 0.5814 0.1453 0.0135 0.021 Uiso 1 1 calc R
C37 C 0.52792(15) 0.08191(14) 0.13989(13) 0.0178(4) Uani 1 1 d .
H37 H 0.5938 0.0421 0.1557 0.021 Uiso 1 1 calc R
C38 C 0.43703(15) 0.07872(14) 0.20354(13) 0.0182(4) Uani 1 1 d .
C44 C 0.44685(19) 0.01706(16) 0.29728(14) 0.0282(5) Uani 1 1 d .
H44A H 0.4946 0.0527 0.3333 0.042 Uiso 1 1 calc R
H44B H 0.4779 -0.0543 0.2923 0.042 Uiso 1 1 calc R
H44C H 0.3744 0.0125 0.3274 0.042 Uiso 1 1 calc R
C39 C 0.33911(15) 0.13595(14) 0.17768(13) 0.0181(4) Uani 1 1 d .
H39 H 0.2774 0.1327 0.2185 0.022 Uiso 1 1 calc R
C40 C 0.33238(14) 0.19879(14) 0.09051(13) 0.0161(4) Uani 1 1 d .
H40 H 0.2663 0.2382 0.0744 0.019 Uiso 1 1 calc R

loop_
_atom_site_aniso_label
_atom_site_aniso_U_11
_atom_site_aniso_U_22
_atom_site_aniso_U_33
_atom_site_aniso_U_23
_atom_site_aniso_U_13
_atom_site_aniso_U_12
Ru1 0.00953(7) 0.01016(7) 0.01461(7) -0.00143(5) 0.00068(5) -0.00136(5)
Cl1 0.01383(19) 0.0138(2) 0.0207(2) 0.00094(16) -0.00307(16) -0.00128(16)
Cl2 0.01412(19) 0.0197(2) 0.0182(2) -0.00240(16) 0.00328(16) 0.00024(16)
C1 0.0109(8) 0.0154(8) 0.0143(8) -0.0026(6) 0.0000(6) -0.0002(7)
C2 0.0129(8) 0.0149(8) 0.0149(8) -0.0034(6) -0.0001(6) -0.0018(7)
N1 0.0131(7) 0.0134(7) 0.0158(7) -0.0007(6) -0.0001(6) -0.0019(6)
C3 0.0200(9) 0.0182(9) 0.0189(9) 0.0040(7) -0.0050(7) -0.0029(7)
N2 0.0150(7) 0.0145(7) 0.0165(7) -0.0012(6) -0.0017(6) -0.0026(6)
N3 0.0144(7) 0.0132(7) 0.0153(7) -0.0011(6) -0.0008(6) -0.0022(6)
C4 0.0141(8) 0.0133(8) 0.0181(9) 0.0009(7) -0.0041(7) -0.0038(7)
C5 0.0158(8) 0.0163(9) 0.0225(9) -0.0034(7) -0.0019(7) -0.0022(7)
C10 0.0235(10) 0.0225(10) 0.0304(11) -0.0097(8) 0.0049(8) -0.0034(8)
C6 0.0229(10) 0.0147(9) 0.0336(11) -0.0052(8) -0.0035(8) -0.0020(8)
C7 0.0222(10) 0.0171(10) 0.0339(11) 0.0038(8) -0.0036(8) -0.0058(8)
C11 0.0389(13) 0.0228(12) 0.0602(17) 0.0061(11) 0.0037(12) -0.0115(10)
C8 0.0166(9) 0.0250(10) 0.0238(10) 0.0055(8) -0.0005(8) -0.0046(8)
C9 0.0131(8) 0.0196(9) 0.0173(9) -0.0002(7) -0.0030(7) 0.0001(7)
C12 0.0186(9) 0.0270(10) 0.0223(10) -0.0049(8) 0.0010(8) 0.0006(8)
C13 0.0186(9) 0.0137(8) 0.0204(9) -0.0048(7) 0.0038(7) 0.0017(7)
C19 0.0329(11) 0.0204(10) 0.0172(9) -0.0039(7) 0.0029(8) 0.0032(8)
C20 0.0390(12) 0.0277(11) 0.0201(10) -0.0076(8) 0.0042(9) -0.0013(9)
C21 0.0623(16) 0.0205(10) 0.0206(11) -0.0012(8) 0.0107(10) -0.0041(10)
C14 0.0170(8) 0.0159(9) 0.0217(9) -0.0079(7) -0.0009(7) -0.0005(7)
C15 0.0153(8) 0.0105(8) 0.0244(9) -0.0051(7) 0.0028(7) -0.0021(7)
C16 0.0167(8) 0.0109(8) 0.0203(9) -0.0032(7) 0.0016(7) 0.0012(7)
C22 0.0276(10) 0.0175(9) 0.0231(10) 0.0018(7) -0.0005(8) 0.0034(8)
C17 0.0113(8) 0.0139(8) 0.0253(10) -0.0055(7) -0.0002(7) 0.0010(7)
C18 0.0149(8) 0.0134(8) 0.0252(10) -0.0044(7) 0.0069(7) -0.0012(7)
Ru2 0.00983(7) 0.01077(7) 0.01599(7) -0.00053(5) 0.00081(5) -0.00160(5)
Cl3 0.01395(19) 0.0143(2) 0.0233(2) 0.00100(16) 0.00455(16) -0.00253(16)
Cl4 0.0154(2) 0.0224(2) 0.0209(2) -0.00039(17) -0.00324(17) -0.00566(17)
C23 0.0121(8) 0.0168(9) 0.0147(8) -0.0031(7) 0.0011(6) -0.0042(7)
C24 0.0140(8) 0.0155(8) 0.0160(9) -0.0034(7) 0.0029(7) -0.0007(7)
N4 0.0126(7) 0.0134(7) 0.0161(7) -0.0020(6) 0.0024(6) -0.0016(6)
C25 0.0191(9) 0.0184(9) 0.0193(9) 0.0027(7) 0.0057(7) -0.0040(7)
N5 0.0169(7) 0.0155(7) 0.0175(8) -0.0029(6) 0.0046(6) -0.0031(6)
N6 0.0163(7) 0.0129(7) 0.0168(7) -0.0023(6) 0.0040(6) -0.0024(6)
C26 0.0161(8) 0.0130(8) 0.0183(9) -0.0027(7) 0.0061(7) 0.0005(7)
C27 0.0172(9) 0.0191(9) 0.0168(9) -0.0029(7) 0.0067(7) -0.0022(7)
C32 0.0231(10) 0.0243(10) 0.0260(10) -0.0068(8) -0.0009(8) -0.0020(8)
C28 0.0188(9) 0.0213(10) 0.0222(10) 0.0004(7) 0.0042(8) -0.0005(8)
C29 0.0232(10) 0.0164(9) 0.0338(11) -0.0012(8) 0.0063(8) -0.0007(8)
C33 0.0390(13) 0.0187(11) 0.0630(17) -0.0020(11) -0.0047(12) 0.0034(10)
C30 0.0241(10) 0.0168(9) 0.0328(11) -0.0076(8) 0.0048(8) -0.0048(8)
C31 0.0175(9) 0.0176(9) 0.0226(10) -0.0050(7) 0.0052(7) -0.0024(7)
C34 0.0242(10) 0.0240(10) 0.0292(11) -0.0081(8) -0.0024(8) -0.0042(8)
C35 0.0169(8) 0.0113(8) 0.0191(9) -0.0019(7) -0.0021(7) -0.0023(7)
C41 0.0241(9) 0.0164(9) 0.0181(9) -0.0016(7) -0.0024(7) -0.0049(8)
C42 0.0297(11) 0.0232(10) 0.0205(10) -0.0048(8) -0.0026(8) -0.0016(8)
C43 0.0447(13) 0.0177(10) 0.0269(11) -0.0026(8) -0.0110(10) 0.0049(9)
C36 0.0149(8) 0.0153(9) 0.0231(9) -0.0072(7) 0.0018(7) -0.0014(7)
C37 0.0160(8) 0.0096(8) 0.0284(10) -0.0042(7) -0.0051(7) 0.0015(7)
C38 0.0230(9) 0.0112(8) 0.0209(9) 0.0002(7) -0.0039(7) -0.0078(7)
C44 0.0391(12) 0.0200(10) 0.0252(11) 0.0034(8) -0.0066(9) -0.0098(9)
C39 0.0169(9) 0.0156(9) 0.0228(9) -0.0039(7) 0.0021(7) -0.0074(7)
C40 0.0119(8) 0.0137(8) 0.0235(9) -0.0043(7) -0.0035(7) -0.0019(7)

loop_
_atom_type_symbol
_atom_type_description
_atom_type_scat_dispersion_real
_atom_type_scat_dispersion_imag
_atom_type_scat_source
C C 0.0033 0.0016 'International Tables Vol C Tables 4.2.6.8 and 6.1.1.4'
H H 0.0000 0.0000 'International Tables Vol C Tables 4.2.6.8 and 6.1.1.4'
N N 0.0061 0.0033 'International Tables Vol C Tables 4.2.6.8 and 6.1.1.4'
Cl Cl 0.1484 0.1585 'International Tables Vol C Tables 4.2.6.8 and 6.1.1.4'
Ru Ru -1.2594 0.8363 'International Tables Vol C Tables 4.2.6.8 and 6.1.1.4'

loop_
_geom_angle_atom_site_label_1
_geom_angle_atom_site_label_2
_geom_angle_atom_site_label_3
_geom_angle
C1 Ru1 C18 91.21(7)
C1 Ru1 C17 94.34(7)
C18 Ru1 C17 38.13(7)
C1 Ru1 C13 115.14(7)
C18 Ru1 C13 37.74(7)
C17 Ru1 C13 68.54(7)
C1 Ru1 C16 121.83(7)
C18 Ru1 C16 68.39(7)
C17 Ru1 C16 37.42(6)
C13 Ru1 C16 81.27(7)
C1 Ru1 C14 152.77(7)
C18 Ru1 C14 67.36(7)
C17 Ru1 C14 79.27(7)
C13 Ru1 C14 37.88(7)
C16 Ru1 C14 67.15(7)
C1 Ru1 C15 159.38(7)
C18 Ru1 C15 79.69(7)
C17 Ru1 C15 67.12(6)
C13 Ru1 C15 67.73(7)
C16 Ru1 C15 37.58(7)
C14 Ru1 C15 36.44(7)
C1 Ru1 Cl1 84.59(5)
C18 Ru1 Cl1 118.46(5)
C17 Ru1 Cl1 156.59(5)
C13 Ru1 Cl1 90.70(5)
C16 Ru1 Cl1 153.37(5)
C14 Ru1 Cl1 91.01(5)
C15 Ru1 Cl1 116.02(5)
C1 Ru1 Cl2 87.78(5)
C18 Ru1 Cl2 153.28(5)
C17 Ru1 Cl2 115.32(5)
C13 Ru1 Cl2 156.82(5)
C16 Ru1 Cl2 89.60(5)
C14 Ru1 Cl2 118.98(5)
C15 Ru1 Cl2 92.14(5)
Cl1 Ru1 Cl2 88.033(15)
N1 C1 C2 102.01(14)
N1 C1 Ru1 127.51(13)
C2 C1 Ru1 130.36(13)
N3 C2 C1 107.40(15)
N3 C2 H2 126.3
C1 C2 H2 126.3
N2 N1 C1 115.15(14)
N2 N1 C3 116.61(14)
C1 N1 C3 128.21(15)
N1 C3 H3A 109.5
N1 C3 H3B 109.5
H3A C3 H3B 109.5
N1 C3 H3C 109.5
H3A C3 H3C 109.5
H3B C3 H3C 109.5
N3 N2 N1 102.96(13)
N2 N3 C2 112.48(14)
N2 N3 C4 117.90(14)
C2 N3 C4 129.59(15)
C9 C4 C5 123.39(16)
C9 C4 N3 118.23(16)
C5 C4 N3 118.34(16)
C4 C5 C6 117.34(17)
C4 C5 C10 121.65(16)
C6 C5 C10 121.01(17)
C5 C10 H10A 109.5
C5 C10 H10B 109.5
H10A C10 H10B 109.5
C5 C10 H10C 109.5
H10A C10 H10C 109.5
H10B C10 H10C 109.5
C7 C6 C5 121.59(18)
C7 C6 H6 119.2
C5 C6 H6 119.2
C6 C7 C8 118.81(17)
C6 C7 C11 120.6(2)
C8 C7 C11 120.60(19)
C7 C11 H11A 109.5
C7 C11 H11B 109.5
H11A C11 H11B 109.5
C7 C11 H11C 109.5
H11A C11 H11C 109.5
H11B C11 H11C 109.5
C7 C8 C9 121.76(18)
C7 C8 H8 119.1
C9 C8 H8 119.1
C4 C9 C8 117.06(17)
C4 C9 C12 122.37(17)
C8 C9 C12 120.53(17)
C9 C12 H12A 109.5
C9 C12 H12B 109.5
H12A C12 H12B 109.5
C9 C12 H12C 109.5
H12A C12 H12C 109.5
H12B C12 H12C 109.5
C18 C13 C14 117.83(17)
C18 C13 C19 123.34(17)
C14 C13 C19 118.77(17)
C18 C13 Ru1 70.25(10)
C14 C13 Ru1 72.18(10)
C19 C13 Ru1 130.81(13)
C13 C19 C21 113.76(17)
C13 C19 C20 107.81(16)
C21 C19 C20 111.46(17)
C13 C19 H19 107.9
C21 C19 H19 107.9
C20 C19 H19 107.9
C19 C20 H20A 109.5
C19 C20 H20B 109.5
H20A C20 H20B 109.5
C19 C20 H20C 109.5
H20A C20 H20C 109.5
H20B C20 H20C 109.5
C19 C21 H21A 109.5
C19 C21 H21B 109.5
H21A C21 H21B 109.5
C19 C21 H21C 109.5
H21A C21 H21C 109.5
H21B C21 H21C 109.5
C15 C14 C13 121.62(17)
C15 C14 Ru1 72.38(10)
C13 C14 Ru1 69.94(10)
C15 C14 H14 119.2
C13 C14 H14 119.2
Ru1 C14 H14 131.5
C14 C15 C16 120.23(16)
C14 C15 Ru1 71.18(10)
C16 C15 Ru1 70.19(10)
C14 C15 H15 119.9
C16 C15 H15 119.9
Ru1 C15 H15 131.6
C17 C16 C15 118.71(17)
C17 C16 C22 120.48(17)
C15 C16 C22 120.81(16)
C17 C16 Ru1 70.44(10)
C15 C16 Ru1 72.23(10)
C22 C16 Ru1 128.54(13)
C16 C22 H22A 109.5
C16 C22 H22B 109.5
H22A C22 H22B 109.5
C16 C22 H22C 109.5
H22A C22 H22C 109.5
H22B C22 H22C 109.5
C16 C17 C18 120.55(17)
C16 C17 Ru1 72.14(10)
C18 C17 Ru1 70.22(10)
C16 C17 H17 119.7
C18 C17 H17 119.7
Ru1 C17 H17 130.6
C13 C18 C17 120.97(16)
C13 C18 Ru1 72.00(10)
C17 C18 Ru1 71.65(10)
C13 C18 H18 119.5
C17 C18 H18 119.5
Ru1 C18 H18 129.3
C23 Ru2 C40 90.61(7)
C23 Ru2 C35 110.91(7)
C40 Ru2 C35 37.74(7)
C23 Ru2 C39 98.32(7)
C40 Ru2 C39 38.12(7)
C35 Ru2 C39 68.49(7)
C23 Ru2 C36 147.69(7)
C40 Ru2 C36 67.66(7)
C35 Ru2 C36 38.07(7)
C39 Ru2 C36 79.51(7)
C23 Ru2 C38 127.98(7)
C40 Ru2 C38 68.09(7)
C35 Ru2 C38 80.97(7)
C39 Ru2 C38 37.15(7)
C36 Ru2 C38 67.19(7)
C23 Ru2 C37 164.96(7)
C40 Ru2 C37 79.72(7)
C35 Ru2 C37 67.82(7)
C39 Ru2 C37 67.01(7)
C36 Ru2 C37 36.62(7)
C38 Ru2 C37 37.46(7)
C23 Ru2 Cl3 84.45(5)
C40 Ru2 Cl3 123.80(5)
C35 Ru2 Cl3 93.20(5)
C39 Ru2 Cl3 161.32(5)
C36 Ru2 Cl3 88.28(5)
C38 Ru2 Cl3 147.08(5)
C37 Ru2 Cl3 110.48(5)
C23 Ru2 Cl4 85.90(5)
C40 Ru2 Cl4 147.02(5)
C35 Ru2 Cl4 163.19(5)
C39 Ru2 Cl4 110.05(5)
C36 Ru2 Cl4 125.42(5)
C38 Ru2 Cl4 88.51(5)
C37 Ru2 Cl4 95.92(5)
Cl3 Ru2 Cl4 88.536(16)
N4 C23 C24 102.06(15)
N4 C23 Ru2 127.29(13)
C24 C23 Ru2 130.64(13)
N6 C24 C23 107.32(15)
N6 C24 H24 126.3
C23 C24 H24 126.3
N5 N4 C23 115.18(15)
N5 N4 C25 116.39(14)
C23 N4 C25 128.39(15)
N4 C25 H25A 109.5
N4 C25 H25B 109.5
H25A C25 H25B 109.5
N4 C25 H25C 109.5
H25A C25 H25C 109.5
H25B C25 H25C 109.5
N6 N5 N4 102.74(13)
N5 N6 C24 112.69(15)
N5 N6 C26 118.35(14)
C24 N6 C26 128.92(15)
C27 C26 C31 123.75(17)
C27 C26 N6 117.82(16)
C31 C26 N6 118.41(17)
C26 C27 C28 117.22(17)
C26 C27 C32 121.46(17)
C28 C27 C32 121.31(18)
C27 C32 H32A 109.5
C27 C32 H32B 109.5
H32A C32 H32B 109.5
C27 C32 H32C 109.5
H32A C32 H32C 109.5
H32B C32 H32C 109.5
C29 C28 C27 121.57(19)
C29 C28 H28 119.2
C27 C28 H28 119.2
C28 C29 C30 118.83(18)
C28 C29 C33 120.5(2)
C30 C29 C33 120.67(19)
C29 C33 H33A 109.5
C29 C33 H33B 109.5
H33A C33 H33B 109.5
C29 C33 H33C 109.5
H33A C33 H33C 109.5
H33B C33 H33C 109.5
C29 C30 C31 122.10(18)
C29 C30 H30 118.9
C31 C30 H30 118.9
C30 C31 C26 116.51(18)
C30 C31 C34 122.39(17)
C26 C31 C34 121.07(17)
C31 C34 H34A 109.5
C31 C34 H34B 109.5
H34A C34 H34B 109.5
C31 C34 H34C 109.5
H34A C34 H34C 109.5
H34B C34 H34C 109.5
C40 C35 C36 117.56(16)
C40 C35 C41 123.11(16)
C36 C35 C41 119.30(16)
C40 C35 Ru2 70.05(10)
C36 C35 Ru2 71.32(10)
C41 C35 Ru2 131.41(12)
C35 C41 C43 114.09(16)
C35 C41 C42 107.69(15)
C43 C41 C42 110.80(16)
C35 C41 H41 108.0
C43 C41 H41 108.0
C42 C41 H41 108.0
C41 C42 H42A 109.5
C41 C42 H42B 109.5
H42A C42 H42B 109.5
C41 C42 H42C 109.5
H42A C42 H42C 109.5
H42B C42 H42C 109.5
C41 C43 H43A 109.5
C41 C43 H43B 109.5
H43A C43 H43B 109.5
C41 C43 H43C 109.5
H43A C43 H43C 109.5
H43B C43 H43C 109.5
C37 C36 C35 121.74(17)
C37 C36 Ru2 72.93(11)
C35 C36 Ru2 70.61(10)
C37 C36 H36 119.1
C35 C36 H36 119.1
Ru2 C36 H36 130.0
C36 C37 C38 120.14(17)
C36 C37 Ru2 70.46(10)
C38 C37 Ru2 70.84(10)
C36 C37 H37 119.9
C38 C37 H37 119.9
Ru2 C37 H37 131.6
C39 C38 C37 118.99(17)
C39 C38 C44 120.57(18)
C37 C38 C44 120.42(18)
C39 C38 Ru2 70.48(10)
C37 C38 Ru2 71.70(10)
C44 C38 Ru2 128.54(13)
C38 C44 H44A 109.5
C38 C44 H44B 109.5
H44A C44 H44B 109.5
C38 C44 H44C 109.5
H44A C44 H44C 109.5
H44B C44 H44C 109.5
C38 C39 C40 120.22(17)
C38 C39 Ru2 72.36(10)
C40 C39 Ru2 69.68(10)
C38 C39 H39 119.9
C40 C39 H39 119.9
Ru2 C39 H39 130.7
C35 C40 C39 121.31(17)
C35 C40 Ru2 72.21(10)
C39 C40 Ru2 72.20(10)
C35 C40 H40 119.3
C39 C40 H40 119.3
Ru2 C40 H40 128.6

loop_
_geom_bond_atom_site_label_1
_geom_bond_atom_site_label_2
_geom_bond_distance
Ru1 C1 2.0573(17)
Ru1 C18 2.1692(17)
Ru1 C17 2.1881(18)
Ru1 C13 2.1920(18)
Ru1 C16 2.2102(18)
Ru1 C14 2.2218(17)
Ru1 C15 2.2371(17)
Ru1 Cl1 2.4157(4)
Ru1 Cl2 2.4274(4)
C1 N1 1.370(2)
C1 C2 1.389(2)
C2 N3 1.358(2)
C2 H2 0.9500
N1 N2 1.333(2)
N1 C3 1.461(2)
C3 H3A 0.9800
C3 H3B 0.9800
C3 H3C 0.9800
N2 N3 1.326(2)
N3 C4 1.446(2)
C4 C9 1.391(3)
C4 C5 1.393(3)
C5 C6 1.395(3)
C5 C10 1.508(3)
C10 H10A 0.9800
C10 H10B 0.9800
C10 H10C 0.9800
C6 C7 1.391(3)
C6 H6 0.9500
C7 C8 1.395(3)
C7 C11 1.512(3)
C11 H11A 0.9800
C11 H11B 0.9800
C11 H11C 0.9800
C8 C9 1.396(3)
C8 H8 0.9500
C9 C12 1.504(3)
C12 H12A 0.9800
C12 H12B 0.9800
C12 H12C 0.9800
C13 C18 1.411(3)
C13 C14 1.433(3)
C13 C19 1.511(3)
C19 C21 1.522(3)
C19 C20 1.536(3)
C19 H19 1.0000
C20 H20A 0.9800
C20 H20B 0.9800
C20 H20C 0.9800
C21 H21A 0.9800
C21 H21B 0.9800
C21 H21C 0.9800
C14 C15 1.394(3)
C14 H14 0.9500
C15 C16 1.433(3)
C15 H15 0.9500
C16 C17 1.411(2)
C16 C22 1.503(3)
C22 H22A 0.9800
C22 H22B 0.9800
C22 H22C 0.9800
C17 C18 1.424(3)
C17 H17 0.9500
C18 H18 0.9500
Ru2 C23 2.0519(18)
Ru2 C40 2.1654(17)
Ru2 C35 2.1935(18)
Ru2 C39 2.1986(17)
Ru2 C36 2.2028(18)
Ru2 C38 2.2230(17)
Ru2 C37 2.2344(17)
Ru2 Cl3 2.4185(4)
Ru2 Cl4 2.4327(5)
C23 N4 1.369(2)
C23 C24 1.391(2)
C24 N6 1.353(2)
C24 H24 0.9500
N4 N5 1.334(2)
N4 C25 1.460(2)
C25 H25A 0.9800
C25 H25B 0.9800
C25 H25C 0.9800
N5 N6 1.329(2)
N6 C26 1.444(2)
C26 C27 1.388(3)
C26 C31 1.396(3)
C27 C28 1.395(3)
C27 C32 1.503(3)
C32 H32A 0.9800
C32 H32B 0.9800
C32 H32C 0.9800
C28 C29 1.390(3)
C28 H28 0.9500
C29 C30 1.391(3)
C29 C33 1.509(3)
C33 H33A 0.9800
C33 H33B 0.9800
C33 H33C 0.9800
C30 C31 1.394(3)
C30 H30 0.9500
C31 C34 1.506(3)
C34 H34A 0.9800
C34 H34B 0.9800
C34 H34C 0.9800
C35 C40 1.410(3)
C35 C36 1.434(3)
C35 C41 1.517(3)
C41 C43 1.520(3)
C41 C42 1.536(3)
C41 H41 1.0000
C42 H42A 0.9800
C42 H42B 0.9800
C42 H42C 0.9800
C43 H43A 0.9800
C43 H43B 0.9800
C43 H43C 0.9800
C36 C37 1.394(3)
C36 H36 0.9500
C37 C38 1.431(3)
C37 H37 0.9500
C38 C39 1.409(3)
C38 C44 1.504(3)
C44 H44A 0.9800
C44 H44B 0.9800
C44 H44C 0.9800
C39 C40 1.425(3)
C39 H39 0.9500
C40 H40 0.9500

loop_
_geom_torsion_atom_site_label_1
_geom_torsion_atom_site_label_2
_geom_torsion_atom_site_label_3
_geom_torsion_atom_site_label_4
_geom_torsion
C18 Ru1 C1 N1 93.37(15)
C17 Ru1 C1 N1 55.32(16)
C13 Ru1 C1 N1 123.63(15)
C16 Ru1 C1 N1 28.23(18)
C14 Ru1 C1 N1 130.20(16)
C15 Ru1 C1 N1 30.3(3)
Cl1 Ru1 C1 N1 -148.15(15)
Cl2 Ru1 C1 N1 -59.92(15)
C18 Ru1 C1 C2 -81.96(17)
C17 Ru1 C1 C2 -120.02(17)
C13 Ru1 C1 C2 -51.71(18)
C16 Ru1 C1 C2 -147.10(15)
C14 Ru1 C1 C2 -45.1(3)
C15 Ru1 C1 C2 -145.07(18)
Cl1 Ru1 C1 C2 36.52(16)
Cl2 Ru1 C1 C2 124.75(16)
N1 C1 C2 N3 -0.92(18)
Ru1 C1 C2 N3 175.30(12)
C2 C1 N1 N2 0.73(19)
Ru1 C1 N1 N2 -175.63(12)
C2 C1 N1 C3 178.34(17)
Ru1 C1 N1 C3 2.0(3)
C1 N1 N2 N3 -0.23(19)
C3 N1 N2 N3 -178.13(15)
N1 N2 N3 C2 -0.41(18)
N1 N2 N3 C4 177.74(14)
C1 C2 N3 N2 0.9(2)
C1 C2 N3 C4 -177.00(16)
N2 N3 C4 C9 -105.86(19)
C2 N3 C4 C9 71.9(2)
N2 N3 C4 C5 71.9(2)
C2 N3 C4 C5 -110.3(2)
C9 C4 C5 C6 -0.8(3)
N3 C4 C5 C6 -178.43(16)
C9 C4 C5 C10 178.28(18)
N3 C4 C5 C10 0.7(3)
C4 C5 C6 C7 2.2(3)
C10 C5 C6 C7 -176.88(19)
C5 C6 C7 C8 -1.6(3)
C5 C6 C7 C11 179.2(2)
C6 C7 C8 C9 -0.6(3)
C11 C7 C8 C9 178.6(2)
C5 C4 C9 C8 -1.2(3)
N3 C4 C9 C8 176.42(16)
C5 C4 C9 C12 176.53(17)
N3 C4 C9 C12 -5.9(3)
C7 C8 C9 C4 1.9(3)
C7 C8 C9 C12 -175.86(18)
C1 Ru1 C13 C18 -55.37(12)
C17 Ru1 C13 C18 29.19(10)
C16 Ru1 C13 C18 65.78(11)
C14 Ru1 C13 C18 129.52(16)
C15 Ru1 C13 C18 102.31(12)
Cl1 Ru1 C13 C18 -139.72(10)
Cl2 Ru1 C13 C18 133.65(12)
C1 Ru1 C13 C14 175.10(10)
C18 Ru1 C13 C14 -129.52(16)
C17 Ru1 C13 C14 -100.33(12)
C16 Ru1 C13 C14 -63.74(11)
C15 Ru1 C13 C14 -27.22(10)
Cl1 Ru1 C13 C14 90.76(10)
Cl2 Ru1 C13 C14 4.1(2)
C1 Ru1 C13 C19 62.12(19)
C18 Ru1 C13 C19 117.5(2)
C17 Ru1 C13 C19 146.69(19)
C16 Ru1 C13 C19 -176.73(18)
C14 Ru1 C13 C19 -113.0(2)
C15 Ru1 C13 C19 -140.20(19)
Cl1 Ru1 C13 C19 -22.23(17)
Cl2 Ru1 C13 C19 -108.86(18)
C18 C13 C19 C21 21.7(3)
C14 C13 C19 C21 -160.96(18)
Ru1 C13 C19 C21 -70.2(2)
C18 C13 C19 C20 -102.4(2)
C14 C13 C19 C20 74.9(2)
Ru1 C13 C19 C20 165.64(14)
C18 C13 C14 C15 -2.3(3)
C19 C13 C14 C15 -179.76(16)
Ru1 C13 C14 C15 52.89(16)
C18 C13 C14 Ru1 -55.18(14)
C19 C13 C14 Ru1 127.35(16)
C1 Ru1 C14 C15 -144.28(14)
C18 Ru1 C14 C15 -103.79(12)
C17 Ru1 C14 C15 -65.82(11)
C13 Ru1 C14 C15 -134.56(16)
C16 Ru1 C14 C15 -28.69(10)
Cl1 Ru1 C14 C15 135.61(10)
Cl2 Ru1 C14 C15 47.30(12)
C1 Ru1 C14 C13 -9.7(2)
C18 Ru1 C14 C13 30.77(11)
C17 Ru1 C14 C13 68.74(11)
C16 Ru1 C14 C13 105.87(12)
C15 Ru1 C14 C13 134.56(16)
Cl1 Ru1 C14 C13 -89.83(10)
Cl2 Ru1 C14 C13 -178.14(9)
C13 C14 C15 C16 0.4(3)
Ru1 C14 C15 C16 52.19(15)
C13 C14 C15 Ru1 -51.81(15)
C1 Ru1 C15 C14 130.65(19)
C18 Ru1 C15 C14 65.65(11)
C17 Ru1 C15 C14 103.37(12)
C13 Ru1 C15 C14 28.21(11)
C16 Ru1 C15 C14 133.48(16)
Cl1 Ru1 C15 C14 -51.11(11)
Cl2 Ru1 C15 C14 -139.96(10)
C1 Ru1 C15 C16 -2.8(2)
C18 Ru1 C15 C16 -67.83(11)
C17 Ru1 C15 C16 -30.11(10)
C13 Ru1 C15 C16 -105.27(11)
C14 Ru1 C15 C16 -133.48(16)
Cl1 Ru1 C15 C16 175.41(9)
Cl2 Ru1 C15 C16 86.55(10)
C14 C15 C16 C17 2.2(3)
Ru1 C15 C16 C17 54.80(14)
C14 C15 C16 C22 -177.45(17)
Ru1 C15 C16 C22 -124.80(16)
C14 C15 C16 Ru1 -52.64(15)
C1 Ru1 C16 C17 48.35(13)
C18 Ru1 C16 C17 -29.00(11)
C13 Ru1 C16 C17 -65.90(11)
C14 Ru1 C16 C17 -102.59(12)
C15 Ru1 C16 C17 -130.48(15)
Cl1 Ru1 C16 C17 -139.71(10)
Cl2 Ru1 C16 C17 135.49(10)
C1 Ru1 C16 C15 178.83(10)
C18 Ru1 C16 C15 101.48(11)
C17 Ru1 C16 C15 130.48(15)
C13 Ru1 C16 C15 64.58(11)
C14 Ru1 C16 C15 27.89(10)
Cl1 Ru1 C16 C15 -9.23(17)
Cl2 Ru1 C16 C15 -94.03(10)
C1 Ru1 C16 C22 -65.55(18)
C18 Ru1 C16 C22 -142.90(18)
C17 Ru1 C16 C22 -113.9(2)
C13 Ru1 C16 C22 -179.80(17)
C14 Ru1 C16 C22 143.51(18)
C15 Ru1 C16 C22 115.6(2)
Cl1 Ru1 C16 C22 106.39(17)
Cl2 Ru1 C16 C22 21.59(16)
C15 C16 C17 C18 -2.8(3)
C22 C16 C17 C18 176.84(16)
Ru1 C16 C17 C18 52.91(15)
C15 C16 C17 Ru1 -55.68(14)
C22 C16 C17 Ru1 123.93(16)
C1 Ru1 C17 C16 -140.46(11)
C18 Ru1 C17 C16 133.12(15)
C13 Ru1 C17 C16 104.20(11)
C14 Ru1 C17 C16 66.26(11)
C15 Ru1 C17 C16 30.23(10)
Cl1 Ru1 C17 C16 133.15(11)
Cl2 Ru1 C17 C16 -50.86(11)
C1 Ru1 C17 C18 86.43(11)
C13 Ru1 C17 C18 -28.92(10)
C16 Ru1 C17 C18 -133.12(15)
C14 Ru1 C17 C18 -66.85(11)
C15 Ru1 C17 C18 -102.89(11)
Cl1 Ru1 C17 C18 0.03(18)
Cl2 Ru1 C17 C18 176.03(9)
C14 C13 C18 C17 1.7(3)
C19 C13 C18 C17 179.01(17)
Ru1 C13 C18 C17 -54.47(15)
C14 C13 C18 Ru1 56.14(14)
C19 C13 C18 Ru1 -126.52(17)
C16 C17 C18 C13 0.9(3)
Ru1 C17 C18 C13 54.64(15)
C16 C17 C18 Ru1 -53.79(15)
C1 Ru1 C18 C13 131.84(11)
C17 Ru1 C18 C13 -132.68(15)
C16 Ru1 C18 C13 -104.18(11)
C14 Ru1 C18 C13 -30.88(10)
C15 Ru1 C18 C13 -66.78(11)
Cl1 Ru1 C18 C13 47.34(11)
Cl2 Ru1 C18 C13 -140.69(10)
C1 Ru1 C18 C17 -95.49(11)
C13 Ru1 C18 C17 132.68(15)
C16 Ru1 C18 C17 28.50(10)
C14 Ru1 C18 C17 101.80(11)
C15 Ru1 C18 C17 65.90(11)
Cl1 Ru1 C18 C17 -179.99(8)
Cl2 Ru1 C18 C17 -8.01(17)
C40 Ru2 C23 N4 85.59(16)
C35 Ru2 C23 N4 118.18(15)
C39 Ru2 C23 N4 48.11(16)
C36 Ru2 C23 N4 131.61(15)
C38 Ru2 C23 N4 23.31(19)
C37 Ru2 C23 N4 36.0(4)
Cl3 Ru2 C23 N4 -150.51(15)
Cl4 Ru2 C23 N4 -61.58(15)
C40 Ru2 C23 C24 -93.01(17)
C35 Ru2 C23 C24 -60.41(18)
C39 Ru2 C23 C24 -130.48(17)
C36 Ru2 C23 C24 -47.0(2)
C38 Ru2 C23 C24 -155.29(15)
C37 Ru2 C23 C24 -142.6(2)
Cl3 Ru2 C23 C24 30.90(16)
Cl4 Ru2 C23 C24 119.83(17)
N4 C23 C24 N6 -0.20(18)
Ru2 C23 C24 N6 178.65(13)
C24 C23 N4 N5 0.0(2)
Ru2 C23 N4 N5 -178.90(12)
C24 C23 N4 C25 177.63(17)
Ru2 C23 N4 C25 -1.3(3)
C23 N4 N5 N6 0.20(19)
C25 N4 N5 N6 -177.73(14)
N4 N5 N6 C24 -0.33(19)
N4 N5 N6 C26 177.54(15)
C23 C24 N6 N5 0.4(2)
C23 C24 N6 C26 -177.24(17)
N5 N6 C26 C27 -97.99(19)
C24 N6 C26 C27 79.5(2)
N5 N6 C26 C31 80.2(2)
C24 N6 C26 C31 -102.4(2)
C31 C26 C27 C28 -0.2(3)
N6 C26 C27 C28 177.88(15)
C31 C26 C27 C32 178.82(17)
N6 C26 C27 C32 -3.1(2)
C26 C27 C28 C29 0.9(3)
C32 C27 C28 C29 -178.13(18)
C27 C28 C29 C30 -0.3(3)
C27 C28 C29 C33 -179.68(19)
C28 C29 C30 C31 -1.0(3)
C33 C29 C30 C31 178.4(2)
C29 C30 C31 C26 1.6(3)
C29 C30 C31 C34 -176.13(18)
C27 C26 C31 C30 -1.0(3)
N6 C26 C31 C30 -179.08(16)
C27 C26 C31 C34 176.77(17)
N6 C26 C31 C34 -1.3(3)
C23 Ru2 C35 C40 -61.65(12)
C39 Ru2 C35 C40 29.26(10)
C36 Ru2 C35 C40 129.97(15)
C38 Ru2 C35 C40 65.67(11)
C37 Ru2 C35 C40 102.24(11)
Cl3 Ru2 C35 C40 -146.93(10)
Cl4 Ru2 C35 C40 117.53(16)
C23 Ru2 C35 C36 168.38(10)
C40 Ru2 C35 C36 -129.97(15)
C39 Ru2 C35 C36 -100.71(11)
C38 Ru2 C35 C36 -64.30(11)
C37 Ru2 C35 C36 -27.73(10)
Cl3 Ru2 C35 C36 83.10(10)
Cl4 Ru2 C35 C36 -12.4(2)
C23 Ru2 C35 C41 55.39(18)
C40 Ru2 C35 C41 117.0(2)
C39 Ru2 C35 C41 146.30(19)
C36 Ru2 C35 C41 -113.0(2)
C38 Ru2 C35 C41 -177.29(18)
C37 Ru2 C35 C41 -140.72(19)
Cl3 Ru2 C35 C41 -29.89(17)
Cl4 Ru2 C35 C41 -125.43(17)
C40 C35 C41 C43 20.8(2)
C36 C35 C41 C43 -161.32(16)
Ru2 C35 C41 C43 -71.0(2)
C40 C35 C41 C42 -102.6(2)
C36 C35 C41 C42 75.3(2)
Ru2 C35 C41 C42 165.56(14)
C40 C35 C36 C37 -0.1(3)
C41 C35 C36 C37 -178.06(16)
Ru2 C35 C36 C37 54.29(15)
C40 C35 C36 Ru2 -54.36(14)
C41 C35 C36 Ru2 127.65(15)
C23 Ru2 C36 C37 -154.35(12)
C40 Ru2 C36 C37 -103.27(12)
C35 Ru2 C36 C37 -133.75(16)
C39 Ru2 C36 C37 -65.36(11)
C38 Ru2 C36 C37 -28.63(10)
Cl3 Ru2 C36 C37 128.85(10)
Cl4 Ru2 C36 C37 41.87(12)
C23 Ru2 C36 C35 -20.60(17)
C40 Ru2 C36 C35 30.47(10)
C39 Ru2 C36 C35 68.39(11)
C38 Ru2 C36 C35 105.12(11)
C37 Ru2 C36 C35 133.75(16)
Cl3 Ru2 C36 C35 -97.40(10)
Cl4 Ru2 C36 C35 175.62(8)
C35 C36 C37 C38 -0.8(3)
Ru2 C36 C37 C38 52.49(15)
C35 C36 C37 Ru2 -53.25(15)
C23 Ru2 C37 C36 116.9(3)
C40 Ru2 C37 C36 66.19(11)
C35 Ru2 C37 C36 28.75(10)
C39 Ru2 C37 C36 103.85(12)
C38 Ru2 C37 C36 133.43(16)
Cl3 Ru2 C37 C36 -56.20(11)
Cl4 Ru2 C37 C36 -146.85(10)
C23 Ru2 C37 C38 -16.5(3)
C40 Ru2 C37 C38 -67.24(11)
C35 Ru2 C37 C38 -104.68(11)
C39 Ru2 C37 C38 -29.57(11)
C36 Ru2 C37 C38 -133.43(16)
Cl3 Ru2 C37 C38 170.37(9)
Cl4 Ru2 C37 C38 79.72(10)
C36 C37 C38 C39 1.8(3)
Ru2 C37 C38 C39 54.16(14)
C36 C37 C38 C44 -176.85(17)
Ru2 C37 C38 C44 -124.53(16)
C36 C37 C38 Ru2 -52.32(15)
C23 Ru2 C38 C39 43.41(14)
C40 Ru2 C38 C39 -29.17(11)
C35 Ru2 C38 C39 -66.11(11)
C36 Ru2 C38 C39 -103.18(12)
C37 Ru2 C38 C39 -131.21(16)
Cl3 Ru2 C38 C39 -147.97(9)
Cl4 Ru2 C38 C39 127.03(10)
C23 Ru2 C38 C37 174.62(10)
C40 Ru2 C38 C37 102.05(12)
C35 Ru2 C38 C37 65.10(11)
C39 Ru2 C38 C37 131.21(16)
C36 Ru2 C38 C37 28.03(10)
Cl3 Ru2 C38 C37 -16.76(16)
Cl4 Ru2 C38 C37 -101.75(10)
C23 Ru2 C38 C44 -70.6(2)
C40 Ru2 C38 C44 -143.2(2)
C35 Ru2 C38 C44 179.83(19)
C39 Ru2 C38 C44 -114.1(2)
C36 Ru2 C38 C44 142.8(2)
C37 Ru2 C38 C44 114.7(2)
Cl3 Ru2 C38 C44 97.97(19)
Cl4 Ru2 C38 C44 12.98(18)
C37 C38 C39 C40 -2.1(3)
C44 C38 C39 C40 176.59(16)
Ru2 C38 C39 C40 52.64(15)
C37 C38 C39 Ru2 -54.74(14)
C44 C38 C39 Ru2 123.95(16)
C23 Ru2 C39 C38 -146.81(11)
C40 Ru2 C39 C38 132.91(16)
C35 Ru2 C39 C38 103.92(12)
C36 Ru2 C39 C38 65.89(11)
C37 Ru2 C39 C38 29.80(11)
Cl3 Ru2 C39 C38 115.88(16)
Cl4 Ru2 C39 C38 -58.16(11)
C23 Ru2 C39 C40 80.28(11)
C35 Ru2 C39 C40 -28.99(10)
C36 Ru2 C39 C40 -67.02(11)
C38 Ru2 C39 C40 -132.91(16)
C37 Ru2 C39 C40 -103.11(12)
Cl3 Ru2 C39 C40 -17.0(2)
Cl4 Ru2 C39 C40 168.93(9)
C36 C35 C40 C39 -0.2(2)
C41 C35 C40 C39 177.71(16)
Ru2 C35 C40 C39 -55.18(15)
C36 C35 C40 Ru2 54.98(14)
C41 C35 C40 Ru2 -127.11(16)
C38 C39 C40 C35 1.3(3)
Ru2 C39 C40 C35 55.19(15)
C38 C39 C40 Ru2 -53.88(15)
C23 Ru2 C40 C35 124.70(11)
C39 Ru2 C40 C35 -132.55(16)
C36 Ru2 C40 C35 -30.73(10)
C38 Ru2 C40 C35 -104.08(12)
C37 Ru2 C40 C35 -66.88(11)
Cl3 Ru2 C40 C35 40.96(12)
Cl4 Ru2 C40 C35 -151.90(9)
C23 Ru2 C40 C39 -102.75(11)
C35 Ru2 C40 C39 132.55(16)
C36 Ru2 C40 C39 101.83(12)
C38 Ru2 C40 C39 28.48(11)
C37 Ru2 C40 C39 65.67(11)
Cl3 Ru2 C40 C39 173.52(9)
Cl4 Ru2 C40 C39 -19.35(16)
